data_9008290
loop_
_publ_author_name
'Sabelli, C.'

_publ_section_title
;
 The crystal structure of chalcophyllite
;
_journal_name_full 'Zeitschrift fur Kristallographie'
_journal_page_first 129
_journal_page_last 140
_journal_volume 151
_journal_year 1980
_chemical_compound_source 'Cornwall, England'
_chemical_formula_sum 'Al As2 Cu9 H48 O44 S1.5'
_chemical_name_mineral Chalcophyllite
_space_group_IT_number 148
_symmetry_space_group_name_Hall '-R 3'
_symmetry_space_group_name_H-M 'R -3 :H'
_cell_angle_alpha 90
_cell_angle_beta 90
_cell_angle_gamma 120
_cell_formula_units_Z 3
_cell_length_a 10.756
_cell_length_b 10.756
_cell_length_c 28.6780
_cell_volume 2873.301
_database_code_amcsd 0010821
_exptl_crystal_density_diffrn 2.686
_cod_original_cell_volume 2873.300
_cod_original_sg_symbol_H-M 'R -3'
_cod_original_formula_sum 'Cu9 Al As2 S1.5 O44 H48'
_cod_database_code 9008290

loop_
_space_group_symop_operation_xyz
x,y,z
2/3+x,1/3+y,1/3+z
1/3+x,2/3+y,2/3+z
y,-x+y,-z
2/3+y,1/3-x+y,1/3-z
1/3+y,2/3-x+y,2/3-z
-x+y,-x,z
2/3-x+y,1/3-x,1/3+z
1/3-x+y,2/3-x,2/3+z
-x,-y,-z
2/3-x,1/3-y,1/3-z
1/3-x,2/3-y,2/3-z
-y,x-y,z
2/3-y,1/3+x-y,1/3+z
1/3-y,2/3+x-y,2/3+z
x-y,x,-z
2/3+x-y,1/3+x,1/3-z
1/3+x-y,2/3+x,2/3-z

loop_
_atom_site_aniso_label
_atom_site_aniso_U_11
_atom_site_aniso_U_22
_atom_site_aniso_U_33
_atom_site_aniso_U_12
_atom_site_aniso_U_13
_atom_site_aniso_U_23
Cu1 0.00180 0.00031 0.03042 -0.00048 0.00189 0.00027
Cu2 0.00158 0.00018 0.02833 0.00031 0.00244 0.00000
Al 0.00009 0.00009 0.02375 0.00004 0.00000 0.00000
As 0.01002 0.01002 0.03625 0.00501 0.00000 0.00000
S 0.02189 0.02189 0.02833 0.01095 0.00000 0.00000
O-h1 0.00646 0.00655 0.01500 0.00338 -0.00217 -0.00027
O2 0.00558 0.00132 0.04416 -0.00048 0.00203 -0.00014
Ow3 0.02752 0.02365 0.03625 0.01222 -0.00122 0.00244
O-h4 0.00440 0.00523 0.02375 0.00251 0.00189 -0.00014
O5 0.02378 0.02378 0.04083 0.01187 0.00000 0.00000
O6 0.04835 0.04835 0.06166 0.02418 0.00000 0.00000
O7 0.04176 0.04747 0.07125 0.00967 -0.00961 -0.02057
Ow8 0.11473 0.08572 0.04083 0.06154 -0.01069 -0.00541
Ow9 0.06550 0.08000 0.06500 0.05143 -0.02544 -0.01746

loop_
_atom_site_label
_atom_site_fract_x
_atom_site_fract_y
_atom_site_fract_z
_atom_site_occupancy
_atom_site_U_iso_or_equiv
_atom_site_type_symbol
_atom_site_attached_hydrogens
Cu1 0.50000 0.50000 0.50000 1.00000 0.01127 Cu 0
Cu2 0.33719 0.17841 0.50598 1.00000 0.01001 Cu 0
Al 0.00000 0.00000 0.50000 1.00000 0.00785 Al 0
As 0.66667 0.33333 0.46011 1.00000 0.01887 As 0
S 0.33333 0.66667 0.32570 0.75000 0.02406 S 0
O-h1 0.32460 0.34810 0.52780 1.00000 0.00925 O 0
O2 0.52180 0.33330 0.48220 1.00000 0.01798 O 0
Ow3 0.34670 0.45880 0.43340 1.00000 0.02951 O 0
O-h4 0.12960 0.16200 0.46390 1.00000 0.01102 O 0
O5 0.66667 0.33333 0.40370 1.00000 0.02951 O 0
O6 0.33333 0.66667 0.37630 0.75000 0.05281 O 0
O7 0.22530 0.52530 0.30810 0.75000 0.05889 O 0
Ow8 0.33240 0.35630 0.28760 1.00000 0.07523 O 0
Ow9 0.41370 0.30880 0.37270 1.00000 0.06345 O 0
H1 0.33000 0.35200 0.55800 1.00000 0.05066 H 0
H2 0.12300 0.15100 0.43200 1.00000 0.05066 H 0
H3 0.34300 0.52800 0.41500 1.00000 0.05066 H 0
H4 0.36500 0.41500 0.40500 1.00000 0.05066 H 0
H5 0.30300 0.41300 0.28900 1.00000 0.05066 H 0
H6 0.42000 0.39800 0.30600 1.00000 0.05066 H 0
H7 0.31200 0.25200 0.36800 1.00000 0.05066 H 0
H8 0.50600 0.31700 0.37800 1.00000 0.05066 H 0

loop_
_cod_changelog_entry_id
_cod_changelog_entry_author
_cod_changelog_entry_date
_cod_changelog_entry_text
1
;cod-tools version 3.8.0
Id: cif_guess_AMCSD_atom_types 9581 2023-05-17 12:35:41Z saulius
;
2023-05-18T08:42:28+03:00
;Derived atom types and hydrogen counts
from atom names that follow the AMCSD naming convention
(Wat == water, O-H == hydroxyl).
;
2
;cod-tools version 3.10.1
Id: cif_fix_AMCSD_aniso_labels 10200 2024-08-01 14:09:44Z saulius
;
2024-08-02T12:21:10+03:00
;Changed the following '_atom_site_aniso_label' values:
'Oh1' -> 'O-h1'
'Oh4' -> 'O-h4'
;

loop_
_cod_related_entry_id
_cod_related_entry_database
_cod_related_entry_code
1 AMCSD 0010821
